data_1508646
loop_
_publ_author_name
'Bardaj\'i, Nuria'
'S\'anchez-Izquierdo, Francisco'
'Alib\'es, Ram\'on'
'Font, Josep'
'Busqu\'e, F\'elix'
'Figueredo, Marta'

_publ_section_title
;
 Flexible approach to stemona alkaloids: total syntheses of
 (-)-stemospironine and three new diastereoisomeric analogs.
;
_journal_issue 18
_journal_name_full 'Organic letters'
_journal_page_first 4854
_journal_page_last 4857
_journal_paper_doi 10.1021/ol302185j
_journal_volume 14
_journal_year 2012
_chemical_absolute_configuration rm
_chemical_formula_sum 'C19 H27 N O5 S'
_chemical_formula_weight 381.49
_chemical_name_systematic
; 
 ? 
;
_space_group_IT_number 19
_symmetry_cell_setting orthorhombic
_symmetry_space_group_name_Hall 'P 2ac 2ab'
_symmetry_space_group_name_H-M 'P 21 21 21'
_atom_sites_solution_hydrogens geom
_atom_sites_solution_primary direct
_atom_sites_solution_secondary difmap
_audit_creation_method SHELXL-97
_cell_angle_alpha 90.00
_cell_angle_beta 90.00
_cell_angle_gamma 90.00
_cell_formula_units_Z 4
_cell_length_a 5.927(5)
_cell_length_b 12.535(5)
_cell_length_c 24.978(5)
_cell_measurement_temperature 293(2)
_cell_volume 1855.7(18)
_computing_structure_refinement 'SHELXL-97 (Sheldrick, 1997)'
_computing_structure_solution 'SHELXS-97 (Sheldrick, 1990)'
_diffrn_ambient_temperature 150(2)
_diffrn_measured_fraction_theta_full 0.758
_diffrn_measured_fraction_theta_max 0.758
_diffrn_radiation_monochromator graphite
_diffrn_radiation_source 'fine-focus sealed tube'
_diffrn_radiation_type MoK\a
_diffrn_radiation_wavelength 0.7379
_diffrn_reflns_av_R_equivalents 0.0000
_diffrn_reflns_av_sigmaI/netI 0.0696
_diffrn_reflns_limit_h_max 7
_diffrn_reflns_limit_h_min 0
_diffrn_reflns_limit_k_max 15
_diffrn_reflns_limit_k_min 0
_diffrn_reflns_limit_l_max 31
_diffrn_reflns_limit_l_min 0
_diffrn_reflns_number 2213
_diffrn_reflns_theta_full 26.35
_diffrn_reflns_theta_max 26.35
_diffrn_reflns_theta_min 2.30
_exptl_absorpt_coefficient_mu 0.205
_exptl_absorpt_correction_type empirical
_exptl_absorpt_process_details scalepack
_exptl_crystal_colour white
_exptl_crystal_density_diffrn 1.365
_exptl_crystal_density_method 'not measured'
_exptl_crystal_description needle
_exptl_crystal_F_000 776
_exptl_crystal_size_max 0.8
_exptl_crystal_size_mid 0.2
_exptl_crystal_size_min 0.2
_refine_diff_density_max 0.323
_refine_diff_density_min -0.332
_refine_diff_density_rms 0.071
_refine_ls_abs_structure_details 'Flack H D (1983), Acta Cryst. A39, 876-881'
_refine_ls_abs_structure_Flack 0.5(3)
_refine_ls_extinction_method none
_refine_ls_goodness_of_fit_ref 1.083
_refine_ls_hydrogen_treatment mixed
_refine_ls_matrix_type full
_refine_ls_number_parameters 251
_refine_ls_number_reflns 1678
_refine_ls_number_restraints 0
_refine_ls_restrained_S_all 1.083
_refine_ls_R_factor_all 0.1175
_refine_ls_R_factor_gt 0.0638
_refine_ls_shift/su_max 0.000
_refine_ls_shift/su_mean 0.000
_refine_ls_structure_factor_coef Fsqd
_refine_ls_weighting_details 'calc w=1/[\s^2^(Fo^2^)+(0.0586P)^2^+3.8215P] where P=(Fo^2^+2Fc^2^)/3'
_refine_ls_weighting_scheme calc
_refine_ls_wR_factor_gt 0.1329
_refine_ls_wR_factor_ref 0.1581
_reflns_number_gt 1135
_reflns_number_total 2213
_reflns_threshold_expression >2sigma(I)
_cod_data_source_file ol302185j_si_002.cif
_cod_data_source_block shelxl
_cod_depositor_comments
;
The following automatic conversions were performed:

'_symmetry_cell_setting' value 'Orthorhombic' changed to
'orthorhombic' according to
/home/saulius/struct/CIF-dictionaries/cif_core.dic dictionary named
'cif_core.dic' version 2.4.2 from 2011-04-26.

Automatic conversion script
Id: cif_fix_values 1891 2012-01-12 08:04:46Z andrius 
;
_cod_original_cell_volume 1855.7(20)
_cod_original_sg_symbol_H-M P212121
_cod_database_code 1508646

loop_
_symmetry_equiv_pos_as_xyz
'x, y, z'
'-x+1/2, -y, z+1/2'
'x+1/2, -y+1/2, -z'
'-x, y+1/2, -z+1/2'

loop_
_atom_site_label
_atom_site_type_symbol
_atom_site_fract_x
_atom_site_fract_y
_atom_site_fract_z
_atom_site_U_iso_or_equiv
_atom_site_adp_type
_atom_site_occupancy
_atom_site_symmetry_multiplicity
_atom_site_calc_flag
_atom_site_refinement_flags
S1 S 0.9892(4) 1.10256(17) 0.27313(9) 0.0419(6) Uani 1 1 d .
O1 O 0.3372(11) 1.0235(5) 0.4254(2) 0.0459(16) Uani 1 1 d .
O2 O 0.4820(10) 0.9227(4) 0.17023(19) 0.0361(14) Uani 1 1 d .
O3 O 0.4128(10) 0.8147(4) 0.4037(2) 0.0403(16) Uani 1 1 d .
O4 O 0.3367(11) 0.8729(5) 0.0917(2) 0.0430(15) Uani 1 1 d .
N1 N 0.6453(11) 0.9734(5) 0.2919(2) 0.0305(16) Uani 1 1 d .
C2 C 0.5690(13) 0.8933(6) 0.3810(3) 0.032(2) Uani 1 1 d .
O5 O 0.4236(12) 0.6568(5) 0.4444(3) 0.0616(19) Uani 1 1 d .
C5'' C 0.4994(15) 0.8942(6) 0.1176(3) 0.0339(18) Uani 1 1 d .
C3' C 0.7279(13) 0.8994(6) 0.2492(3) 0.0297(18) Uani 1 1 d .
C1' C 0.3857(15) 0.8310(6) 0.2907(3) 0.039(2) Uani 1 1 d .
H1A H 0.3291 0.7731 0.3126 0.046 Uiso 1 1 calc R
H1B H 0.2663 0.8546 0.2669 0.046 Uiso 1 1 calc R
C8' C 0.5653(14) 0.9874(6) 0.4201(3) 0.037(2) Uani 1 1 d .
C4'' C 0.7464(15) 0.8905(7) 0.1013(3) 0.038(2) Uani 1 1 d .
C6'' C 0.7988(16) 0.8029(6) 0.0616(3) 0.045(2) Uani 1 1 d .
H6C H 0.7134 0.8142 0.0294 0.067 Uiso 1 1 calc R
H6D H 0.7592 0.7351 0.0768 0.067 Uiso 1 1 calc R
H6E H 0.9570 0.8037 0.0534 0.067 Uiso 1 1 calc R
C5' C 0.7515(14) 1.0636(6) 0.3036(3) 0.032(2) Uani 1 1 d .
C9A' C 0.4681(14) 0.9241(5) 0.3260(3) 0.0294(19) Uani 1 1 d .
C3'' C 0.8677(14) 0.8862(7) 0.1544(3) 0.035(2) Uani 1 1 d .
H3A H 1.0113 0.9231 0.1526 0.042 Uiso 1 1 calc R
H3B H 0.8937 0.8130 0.1654 0.042 Uiso 1 1 calc R
C2'' C 0.7068(15) 0.9423(7) 0.1926(3) 0.037(2) Uani 1 1 d .
C7' C 0.7087(16) 1.0824(6) 0.4033(3) 0.044(2) Uani 1 1 d .
H7A H 0.8659 1.0609 0.4036 0.053 Uiso 1 1 calc R
H7B H 0.6907 1.1384 0.4298 0.053 Uiso 1 1 calc R
C6' C 0.6538(16) 1.1288(6) 0.3481(3) 0.038(2) Uani 1 1 d .
H6A H 0.4913 1.1325 0.3438 0.046 Uiso 1 1 calc R
H6B H 0.7126 1.2009 0.3459 0.046 Uiso 1 1 calc R
C4 C 0.7748(16) 0.7396(7) 0.4145(4) 0.048(2) Uani 1 1 d .
C3 C 0.7998(16) 0.8388(6) 0.3800(3) 0.041(2) Uani 1 1 d .
C5 C 0.5245(17) 0.7288(7) 0.4222(3) 0.044(2) Uani 1 1 d .
CME C 0.2492(17) 1.0162(8) 0.4782(4) 0.057(3) Uani 1 1 d .
HMEA H 0.0963 1.0416 0.4785 0.086 Uiso 1 1 calc R
HMEB H 0.3390 1.0589 0.5019 0.086 Uiso 1 1 calc R
HMEC H 0.2527 0.9432 0.4898 0.086 Uiso 1 1 calc R
C2' C 0.5896(13) 0.7954(6) 0.2589(3) 0.036(2) Uani 1 1 d .
H2A H 0.5442 0.7635 0.2252 0.043 Uiso 1 1 calc R
H2B H 0.6776 0.7438 0.2790 0.043 Uiso 1 1 calc R
C6 C 0.8786(18) 0.6394(6) 0.3915(4) 0.059(3) Uani 1 1 d .
H6F H 1.0384 0.6493 0.3876 0.089 Uiso 1 1 calc R
H6G H 0.8130 0.6249 0.3571 0.089 Uiso 1 1 calc R
H6H H 0.8504 0.5805 0.4151 0.089 Uiso 1 1 calc R
H9A H 0.336(14) 0.978(6) 0.330(3) 0.04(2) Uiso 1 1 d .
H3C H 0.5956 0.9673 0.4606 0.050 Uiso 1 1 d .
H4 H 0.860(17) 0.751(7) 0.451(4) 0.07(3) Uiso 1 1 d .
H9B H 0.754(15) 0.959(6) 0.085(3) 0.05(3) Uiso 1 1 d .
H9 H 0.8832 0.8372 0.3433 0.050 Uiso 1 1 d .
H3D H 0.8782 0.8823 0.3892 0.050 Uiso 1 1 d .
H2C H 0.902(11) 0.885(5) 0.255(2) 0.016(17) Uiso 1 1 d .
H2D H 0.719(14) 1.011(7) 0.193(3) 0.04(3) Uiso 1 1 d .

loop_
_atom_site_aniso_label
_atom_site_aniso_U_11
_atom_site_aniso_U_22
_atom_site_aniso_U_33
_atom_site_aniso_U_23
_atom_site_aniso_U_13
_atom_site_aniso_U_12
S1 0.0408(13) 0.0401(11) 0.0447(12) 0.0001(10) 0.0009(12) -0.0071(12)
O1 0.057(4) 0.050(3) 0.031(3) 0.002(3) 0.004(3) 0.017(3)
O2 0.036(3) 0.045(3) 0.027(3) -0.002(2) 0.001(3) 0.003(3)
O3 0.044(4) 0.034(3) 0.043(3) 0.001(3) 0.002(3) 0.000(3)
O4 0.038(4) 0.054(4) 0.037(3) 0.007(3) -0.004(3) -0.003(3)
N1 0.029(4) 0.033(4) 0.029(4) 0.000(3) -0.001(3) 0.003(3)
C2 0.036(5) 0.027(4) 0.033(5) 0.006(4) 0.000(4) 0.000(4)
O5 0.061(5) 0.051(4) 0.072(4) 0.019(4) 0.000(4) -0.003(4)
C5'' 0.032(5) 0.037(4) 0.032(5) 0.009(4) 0.008(5) 0.004(5)
C3' 0.023(5) 0.030(4) 0.036(4) -0.005(4) 0.002(4) 0.007(4)
C1' 0.031(5) 0.042(5) 0.043(5) 0.002(4) 0.000(4) 0.002(4)
C8' 0.044(6) 0.036(4) 0.031(5) 0.001(4) -0.004(4) 0.009(4)
C4'' 0.042(6) 0.040(5) 0.032(5) -0.007(4) 0.002(4) -0.006(5)
C6'' 0.045(6) 0.042(5) 0.047(6) -0.007(4) -0.002(5) 0.002(5)
C5' 0.036(5) 0.033(4) 0.026(4) 0.007(4) 0.002(4) 0.002(4)
C9A' 0.028(5) 0.029(4) 0.031(4) -0.005(3) -0.001(4) -0.002(4)
C3'' 0.028(5) 0.041(5) 0.036(5) -0.006(4) 0.007(4) 0.003(4)
C2'' 0.038(6) 0.039(5) 0.036(5) -0.002(4) -0.005(4) -0.001(4)
C7' 0.053(6) 0.034(5) 0.045(5) -0.010(4) -0.003(5) 0.009(5)
C6' 0.049(6) 0.036(5) 0.030(5) -0.001(4) 0.001(4) 0.011(4)
C4 0.044(6) 0.042(5) 0.060(7) 0.004(5) 0.000(6) 0.007(5)
C3 0.046(6) 0.033(4) 0.044(5) 0.008(4) 0.000(5) 0.003(4)
C5 0.051(6) 0.042(5) 0.039(5) 0.004(4) 0.008(5) 0.006(5)
CME 0.056(6) 0.083(7) 0.033(5) -0.006(5) -0.001(5) 0.014(6)
C2' 0.032(5) 0.044(5) 0.031(5) -0.002(4) 0.000(4) -0.002(4)
C6 0.059(6) 0.038(5) 0.081(7) 0.010(5) 0.003(6) 0.013(5)

loop_
_atom_type_symbol
_atom_type_description
_atom_type_scat_dispersion_real
_atom_type_scat_dispersion_imag
_atom_type_scat_source
C C 0.0033 0.0016 'International Tables Vol C Tables 4.2.6.8 and 6.1.1.4'
N N 0.0061 0.0033 'International Tables Vol C Tables 4.2.6.8 and 6.1.1.4'
O O 0.0106 0.0060 'International Tables Vol C Tables 4.2.6.8 and 6.1.1.4'
S S 0.1246 0.1234 'International Tables Vol C Tables 4.2.6.8 and 6.1.1.4'
H H 0.0000 0.0000 'International Tables Vol C Tables 4.2.6.8 and 6.1.1.4'

loop_
_geom_angle_atom_site_label_1
_geom_angle_atom_site_label_2
_geom_angle_atom_site_label_3
_geom_angle
CME O1 C8' 114.4(6)
C5'' O2 C2'' 110.0(6)
C5 O3 C2 111.1(7)
C5' N1 C9A' 124.2(6)
C5' N1 C3' 122.1(7)
C9A' N1 C3' 112.4(6)
O3 C2 C3 105.7(6)
O3 C2 C8' 105.2(6)
C3 C2 C8' 111.5(6)
O3 C2 C9A' 105.5(6)
C3 C2 C9A' 116.3(7)
C8' C2 C9A' 111.7(6)
O4 C5'' O2 121.3(8)
O4 C5'' C4'' 128.8(7)
O2 C5'' C4'' 109.8(7)
N1 C3' C2'' 114.6(6)
N1 C3' C2' 103.6(6)
C2'' C3' C2' 113.5(7)
C2' C1' C9A' 105.7(7)
O1 C8' C7' 107.8(6)
O1 C8' C2 108.4(6)
C7' C8' C2 114.8(7)
C3'' C4'' C6'' 116.9(8)
C3'' C4'' C5'' 103.0(7)
C6'' C4'' C5'' 113.3(7)
N1 C5' C6' 116.5(7)
N1 C5' S1 123.1(6)
C6' C5' S1 120.3(6)
N1 C9A' C1' 102.1(6)
N1 C9A' C2 109.8(6)
C1' C9A' C2 116.2(6)
C4'' C3'' C2'' 103.6(7)
O2 C2'' C3' 111.8(7)
O2 C2'' C3'' 104.7(6)
C3' C2'' C3'' 111.6(7)
C8' C7' C6' 115.3(7)
C5' C6' C7' 112.3(6)
C5 C4 C6 112.0(8)
C5 C4 C3 104.0(8)
C6 C4 C3 115.1(8)
C4 C3 C2 105.6(7)
O5 C5 O3 120.5(9)
O5 C5 C4 127.6(8)
O3 C5 C4 111.7(8)
C1' C2' C3' 104.7(6)

loop_
_geom_bond_atom_site_label_1
_geom_bond_atom_site_label_2
_geom_bond_distance
S1 C5' 1.674(8)
O1 CME 1.421(10)
O1 C8' 1.432(10)
O2 C5'' 1.365(9)
O2 C2'' 1.466(11)
O3 C5 1.345(10)
O3 C2 1.467(9)
O4 C5'' 1.192(10)
N1 C5' 1.327(9)
N1 C9A' 1.487(10)
N1 C3' 1.495(9)
C2 C3 1.529(12)
C2 C8' 1.532(10)
C2 C9A' 1.547(11)
O5 C5 1.217(10)
C5'' C4'' 1.520(12)
C3' C2'' 1.518(11)
C3' C2' 1.559(11)
C1' C2' 1.513(11)
C1' C9A' 1.541(10)
C8' C7' 1.522(12)
C4'' C3'' 1.510(11)
C4'' C6'' 1.512(11)
C5' C6' 1.496(10)
C3'' C2'' 1.522(11)
C7' C6' 1.532(11)
C4 C5 1.502(14)
C4 C6 1.512(12)
C4 C3 1.521(12)

loop_
_cod_related_entry_id
_cod_related_entry_code
_cod_related_entry_database
1 30652033 ChemSpider
